data_4504569
loop_
_publ_author_name
'Chandrasekhar, Vadapalli'
'Gopal, Kandasamy'
'Nagendran, Selvarajan'
'Steiner, Alexander'
'Zacchini, Stefano'

_publ_section_title
;
 Influence of Aromatic Substituents on the Supramolecular Architectures of
 Monoorganooxotin Drums
;
_journal_issue 1
_journal_name_full 'Crystal Growth &amp; Design'
_journal_page_first 267
_journal_paper_doi 10.1021/cg050323c
_journal_volume 6
_journal_year 2006
_chemical_formula_sum 'C74 H100 Cl4 O18 Sn6'
_chemical_formula_weight 2131.48
_chemical_name_systematic
; 
 ? 
;
_space_group_IT_number 14
_symmetry_cell_setting monoclinic
_symmetry_space_group_name_Hall '-P 2ybc'
_symmetry_space_group_name_H-M 'P 1 21/c 1'
_atom_sites_solution_hydrogens geom
_atom_sites_solution_primary direct
_atom_sites_solution_secondary difmap
_audit_creation_method SHELXL-97
_cell_angle_alpha 90.00
_cell_angle_beta 99.925(2)
_cell_angle_gamma 90.00
_cell_formula_units_Z 2
_cell_length_a 16.1100(17)
_cell_length_b 11.2664(12)
_cell_length_c 22.842(3)
_cell_measurement_temperature 150(2)
_cell_volume 4083.8(8)
_computing_structure_refinement 'SHELXL-97 (Sheldrick, 1997)'
_computing_structure_solution 'SHELXS-97 (Sheldrick, 1990)'
_diffrn_ambient_temperature 150(2)
_diffrn_measured_fraction_theta_full 0.999
_diffrn_measured_fraction_theta_max 0.999
_diffrn_measurement_device_type 'Bruker AXS Smart Apex'
_diffrn_radiation_monochromator graphite
_diffrn_radiation_source 'fine-focus sealed tube'
_diffrn_radiation_type MoK\a
_diffrn_radiation_wavelength 0.71073
_diffrn_reflns_av_R_equivalents 0.0728
_diffrn_reflns_av_sigmaI/netI 0.0915
_diffrn_reflns_limit_h_max 19
_diffrn_reflns_limit_h_min -19
_diffrn_reflns_limit_k_max 10
_diffrn_reflns_limit_k_min -13
_diffrn_reflns_limit_l_max 27
_diffrn_reflns_limit_l_min -27
_diffrn_reflns_number 20631
_diffrn_reflns_theta_full 25.03
_diffrn_reflns_theta_max 25.03
_diffrn_reflns_theta_min 1.28
_exptl_absorpt_coefficient_mu 2.002
_exptl_absorpt_correction_type multi-scan
_exptl_absorpt_process_details '(SADABS, Sheldrick 2001)'
_exptl_crystal_colour colourless
_exptl_crystal_density_diffrn 1.733
_exptl_crystal_density_method 'not measured'
_exptl_crystal_description plate
_exptl_crystal_F_000 2112
_exptl_crystal_size_max 0.4
_exptl_crystal_size_mid 0.3
_exptl_crystal_size_min 0.16
_refine_diff_density_max 1.107
_refine_diff_density_min -1.037
_refine_diff_density_rms 0.158
_refine_ls_extinction_method none
_refine_ls_goodness_of_fit_ref 0.989
_refine_ls_hydrogen_treatment mixed
_refine_ls_matrix_type full
_refine_ls_number_parameters 465
_refine_ls_number_reflns 7212
_refine_ls_number_restraints 4
_refine_ls_restrained_S_all 0.991
_refine_ls_R_factor_all 0.0840
_refine_ls_R_factor_gt 0.0479
_refine_ls_shift/su_max 0.001
_refine_ls_shift/su_mean 0.000
_refine_ls_structure_factor_coef Fsqd
_refine_ls_weighting_details 'calc w=1/[\s^2^(Fo^2^)+(0.0491P)^2^+0.0000P] where P=(Fo^2^+2Fc^2^)/3'
_refine_ls_weighting_scheme calc
_refine_ls_wR_factor_gt 0.1016
_refine_ls_wR_factor_ref 0.1146
_reflns_number_gt 4937
_reflns_number_total 7212
_reflns_threshold_expression >2sigma(I)
_cod_data_source_file cg050323csi20050707_065511.cif
_cod_data_source_block compound2
_cod_original_cell_volume 4083.9(8)
_cod_original_sg_symbol_H-M P2(1)/c
_cod_database_code 4504569

loop_
_symmetry_equiv_pos_as_xyz
'x, y, z'
'-x, y+1/2, -z+1/2'
'-x, -y, -z'
'x, -y-1/2, z-1/2'

loop_
_atom_site_label
_atom_site_type_symbol
_atom_site_fract_x
_atom_site_fract_y
_atom_site_fract_z
_atom_site_U_iso_or_equiv
_atom_site_adp_type
_atom_site_occupancy
_atom_site_symmetry_multiplicity
_atom_site_calc_flag
_atom_site_refinement_flags
_atom_site_disorder_assembly
_atom_site_disorder_group
Sn1 Sn 0.36673(3) 0.44391(5) 0.43308(2) 0.01936(14) Uani 1 1 d . . .
Sn2 Sn 0.41283(3) 0.44425(5) 0.57455(2) 0.01981(14) Uani 1 1 d . . .
Sn3 Sn 0.44060(3) 0.70132(5) 0.47230(2) 0.01919(14) Uani 1 1 d . . .
O1 O 0.4327(3) 0.3442(4) 0.50177(19) 0.0208(11) Uani 1 1 d . . .
O2 O 0.3766(3) 0.5616(4) 0.50459(19) 0.0208(11) Uani 1 1 d . . .
O3 O 0.4558(3) 0.5640(5) 0.4137(2) 0.0228(12) Uani 1 1 d . . .
O4 O 0.2766(3) 0.5612(5) 0.3815(2) 0.0232(12) Uani 1 1 d . . .
O5 O 0.3229(3) 0.7417(4) 0.4139(2) 0.0241(12) Uani 1 1 d . . .
C1 C 0.2717(4) 0.6723(7) 0.3822(3) 0.0206(17) Uani 1 1 d . . .
C2 C 0.2008(4) 0.7280(7) 0.3403(3) 0.0254(18) Uani 1 1 d . . .
C3 C 0.1438(5) 0.6599(8) 0.3039(3) 0.033(2) Uani 1 1 d . . .
H3 H 0.1500 0.5760 0.3043 0.040 Uiso 1 1 calc R . .
C4 C 0.0763(5) 0.7124(9) 0.2661(4) 0.041(2) Uani 1 1 d . . .
H4 H 0.0369 0.6637 0.2413 0.050 Uiso 1 1 calc R . .
C5 C 0.0665(6) 0.8312(9) 0.2644(4) 0.047(2) Uani 1 1 d . . .
C6 C 0.1228(6) 0.8981(9) 0.3010(4) 0.055(3) Uani 1 1 d . . .
H6 H 0.1159 0.9819 0.3005 0.066 Uiso 1 1 calc R . .
C7 C 0.1901(5) 0.8494(8) 0.3393(4) 0.040(2) Uani 1 1 d . . .
H7 H 0.2284 0.8989 0.3646 0.049 Uiso 1 1 calc R . .
C8 C -0.0049(6) 0.8874(10) 0.2207(4) 0.062(3) Uani 1 1 d . . .
H8A H -0.0250 0.8310 0.1887 0.093 Uiso 1 1 calc R . .
H8B H 0.0156 0.9594 0.2038 0.093 Uiso 1 1 calc R . .
H8C H -0.0513 0.9079 0.2415 0.093 Uiso 1 1 calc R . .
O6 O 0.4818(3) 0.8251(4) 0.4106(2) 0.0224(12) Uani 1 1 d . . .
O7 O 0.4163(3) 0.2774(5) 0.6222(2) 0.0248(12) Uani 1 1 d . . .
C9 C 0.5388(4) 0.8147(8) 0.3792(3) 0.0238(18) Uani 1 1 d . . .
C10 C 0.5556(5) 0.9143(7) 0.3425(3) 0.0239(18) Uani 1 1 d . . .
C11 C 0.5005(5) 1.0091(7) 0.3322(3) 0.0257(18) Uani 1 1 d . . .
H11 H 0.4515 1.0113 0.3501 0.031 Uiso 1 1 calc R . .
C12 C 0.5174(5) 1.1011(7) 0.2957(3) 0.0274(19) Uani 1 1 d . . .
H12 H 0.4790 1.1657 0.2888 0.033 Uiso 1 1 calc R . .
C13 C 0.5874(5) 1.1018(7) 0.2692(3) 0.0247(18) Uani 1 1 d . . .
C14 C 0.6427(5) 1.0081(8) 0.2807(3) 0.031(2) Uani 1 1 d . . .
H14 H 0.6929 1.0088 0.2642 0.038 Uiso 1 1 calc R . .
C15 C 0.6275(5) 0.9142(7) 0.3153(3) 0.031(2) Uani 1 1 d . . .
H15 H 0.6655 0.8491 0.3209 0.037 Uiso 1 1 calc R . .
C16 C 0.6030(5) 1.2011(7) 0.2284(3) 0.0306(19) Uani 1 1 d . . .
H16A H 0.5841 1.1769 0.1871 0.046 Uiso 1 1 calc R . .
H16B H 0.6633 1.2194 0.2347 0.046 Uiso 1 1 calc R . .
H16C H 0.5716 1.2717 0.2370 0.046 Uiso 1 1 calc R . .
O9 O 0.2508(3) 0.3864(4) 0.4593(2) 0.0203(11) Uani 1 1 d . . .
O10 O 0.2828(3) 0.3903(5) 0.5590(2) 0.0270(13) Uani 1 1 d . . .
C17 C 0.2319(4) 0.3805(7) 0.5105(3) 0.0232(17) Uani 1 1 d . . .
C18 C 0.1419(4) 0.3598(7) 0.5142(3) 0.0263(18) Uani 1 1 d . . .
C19 C 0.0814(5) 0.3553(9) 0.4634(4) 0.047(3) Uani 1 1 d . . .
H19 H 0.0974 0.3626 0.4255 0.057 Uiso 1 1 calc R . .
C20 C -0.0027(5) 0.3400(10) 0.4678(4) 0.054(3) Uani 1 1 d . . .
H20 H -0.0435 0.3382 0.4324 0.065 Uiso 1 1 calc R . .
C21 C -0.0288(5) 0.3277(9) 0.5208(4) 0.046(3) Uani 1 1 d . . .
C22 C 0.0326(5) 0.3313(9) 0.5712(4) 0.049(3) Uani 1 1 d . . .
H22 H 0.0163 0.3233 0.6091 0.058 Uiso 1 1 calc R . .
C23 C 0.1153(5) 0.3460(9) 0.5681(3) 0.038(2) Uani 1 1 d . . .
H23 H 0.1557 0.3467 0.6037 0.045 Uiso 1 1 calc R . .
C24 C -0.1201(5) 0.3103(12) 0.5245(4) 0.069(4) Uani 1 1 d . . .
H24A H -0.1265 0.2390 0.5479 0.103 Uiso 1 1 calc R . .
H24B H -0.1527 0.3011 0.4844 0.103 Uiso 1 1 calc R . .
H24C H -0.1408 0.3795 0.5437 0.103 Uiso 1 1 calc R . .
C25 C 0.3585(4) 0.3156(7) 0.3639(3) 0.0254(18) Uani 1 1 d . . .
H25A H 0.3969 0.3398 0.3366 0.031 Uiso 1 1 calc R . .
H25B H 0.3791 0.2387 0.3818 0.031 Uiso 1 1 calc R . .
C26 C 0.2713(4) 0.2964(7) 0.3276(3) 0.0257(18) Uani 1 1 d . . .
H26A H 0.2312 0.2796 0.3549 0.031 Uiso 1 1 calc R . .
H26B H 0.2528 0.3703 0.3057 0.031 Uiso 1 1 calc R . .
C27 C 0.2683(5) 0.1954(8) 0.2835(3) 0.036(2) Uani 1 1 d . . .
H27A H 0.2798 0.1197 0.3055 0.043 Uiso 1 1 calc R . .
H27B H 0.3131 0.2070 0.2593 0.043 Uiso 1 1 calc R . .
C28 C 0.1830(5) 0.1868(9) 0.2422(4) 0.052(3) Uani 1 1 d . . .
H28A H 0.1385 0.1753 0.2659 0.078 Uiso 1 1 calc R . .
H28B H 0.1836 0.1195 0.2151 0.078 Uiso 1 1 calc R . .
H28C H 0.1724 0.2603 0.2191 0.078 Uiso 1 1 calc R . .
C29 C 0.4091(5) 0.5405(8) 0.6540(3) 0.0297(19) Uani 1 1 d D B .
H29A H 0.4469 0.5005 0.6868 0.036 Uiso 1 1 calc R . .
H29B H 0.4325 0.6207 0.6495 0.036 Uiso 1 1 calc R . .
C30 C 0.3246(5) 0.5547(9) 0.6718(3) 0.039(2) Uani 1 1 d D . .
H30A H 0.3316 0.5712 0.7150 0.047 Uiso 1 1 calc R A 1
H30B H 0.2918 0.4804 0.6637 0.047 Uiso 1 1 calc R A 1
C31 C 0.2771(6) 0.6576(10) 0.6368(4) 0.034(3) Uiso 0.811(19) 1 d PD B 1
H31A H 0.3111 0.7311 0.6432 0.041 Uiso 0.811(19) 1 calc PR B 1
H31B H 0.2670 0.6391 0.5938 0.041 Uiso 0.811(19) 1 calc PR B 1
C32 C 0.1931(7) 0.6753(13) 0.6581(5) 0.053(4) Uiso 0.811(19) 1 d PD B 1
H32A H 0.1625 0.5998 0.6557 0.079 Uiso 0.811(19) 1 calc PR B 1
H32B H 0.1594 0.7343 0.6330 0.079 Uiso 0.811(19) 1 calc PR B 1
H32C H 0.2036 0.7031 0.6994 0.079 Uiso 0.811(19) 1 calc PR B 1
C31' C 0.2464(19) 0.600(3) 0.6338(19) 0.056(18) Uiso 0.189(19) 1 d PD B 2
H31C H 0.1979 0.5518 0.6416 0.068 Uiso 0.189(19) 1 calc PR B 2
H31D H 0.2513 0.5884 0.5915 0.068 Uiso 0.189(19) 1 calc PR B 2
C32' C 0.229(2) 0.730(3) 0.6441(18) 0.027(13) Uiso 0.189(19) 1 d PD B 2
H32D H 0.1769 0.7544 0.6177 0.041 Uiso 0.189(19) 1 calc PR B 2
H32E H 0.2759 0.7786 0.6358 0.041 Uiso 0.189(19) 1 calc PR B 2
H32F H 0.2219 0.7420 0.6856 0.041 Uiso 0.189(19) 1 calc PR B 2
C33 C 0.4292(4) 0.8306(7) 0.5379(3) 0.0253(18) Uani 1 1 d . . .
H33A H 0.4377 0.7904 0.5770 0.030 Uiso 1 1 calc R . .
H33B H 0.4758 0.8883 0.5388 0.030 Uiso 1 1 calc R . .
C34 C 0.3468(4) 0.9000(7) 0.5311(3) 0.0273(18) Uani 1 1 d . . .
H34A H 0.2992 0.8450 0.5183 0.033 Uiso 1 1 calc R . .
H34B H 0.3404 0.9332 0.5702 0.033 Uiso 1 1 calc R . .
C35 C 0.3426(5) 1.0005(8) 0.4864(4) 0.036(2) Uani 1 1 d . . .
H35A H 0.3505 0.9675 0.4476 0.043 Uiso 1 1 calc R . .
H35B H 0.3896 1.0563 0.4997 0.043 Uiso 1 1 calc R . .
C36 C 0.2599(6) 1.0683(9) 0.4784(5) 0.061(3) Uani 1 1 d . . .
H36A H 0.2129 1.0130 0.4670 0.092 Uiso 1 1 calc R . .
H36B H 0.2592 1.1281 0.4472 0.092 Uiso 1 1 calc R . .
H36C H 0.2542 1.1075 0.5158 0.092 Uiso 1 1 calc R . .
Cl1 Cl 0.8459(5) 0.9793(7) 0.3668(3) 0.231(3) Uani 1 1 d . . .
C71 C 0.9266(11) 0.9921(19) 0.4381(12) 0.205(11) Uani 1 1 d . . .
H71A H 0.9131 1.0584 0.4633 0.246 Uiso 1 1 calc R . .
H71B H 0.9309 0.9174 0.4613 0.246 Uiso 1 1 calc R . .
Cl2 Cl 1.0123(5) 1.0179(9) 0.4115(4) 0.260(4) Uani 1 1 d . . .

loop_
_atom_site_aniso_label
_atom_site_aniso_U_11
_atom_site_aniso_U_22
_atom_site_aniso_U_33
_atom_site_aniso_U_23
_atom_site_aniso_U_13
_atom_site_aniso_U_12
Sn1 0.0195(3) 0.0220(3) 0.0159(3) -0.0017(2) 0.0012(2) -0.0008(2)
Sn2 0.0205(3) 0.0230(3) 0.0158(3) -0.0008(2) 0.0028(2) 0.0006(2)
Sn3 0.0200(3) 0.0213(3) 0.0160(2) -0.0014(2) 0.00211(19) 0.0002(2)
O1 0.023(3) 0.019(3) 0.020(3) 0.000(2) 0.003(2) 0.002(2)
O2 0.021(3) 0.021(3) 0.021(3) -0.003(2) 0.004(2) 0.000(2)
O3 0.019(3) 0.030(3) 0.019(3) 0.003(2) 0.002(2) 0.003(2)
O4 0.022(3) 0.023(3) 0.025(3) 0.001(2) 0.002(2) 0.003(2)
O5 0.025(3) 0.026(3) 0.020(3) 0.000(2) 0.000(2) 0.002(2)
C1 0.019(4) 0.025(5) 0.017(4) 0.000(3) 0.003(3) 0.002(3)
C2 0.022(4) 0.030(5) 0.023(4) 0.000(4) 0.000(3) 0.002(4)
C3 0.027(4) 0.032(5) 0.038(5) 0.001(4) -0.003(4) -0.006(4)
C4 0.026(4) 0.045(6) 0.046(5) -0.003(5) -0.016(4) -0.005(5)
C5 0.041(5) 0.043(7) 0.050(6) 0.011(5) -0.012(4) 0.006(5)
C6 0.055(6) 0.030(6) 0.072(7) 0.007(5) -0.010(5) 0.011(5)
C7 0.033(5) 0.035(6) 0.046(5) 0.001(4) -0.014(4) 0.001(4)
C8 0.050(6) 0.052(7) 0.078(8) 0.019(6) -0.011(5) 0.011(6)
O6 0.027(3) 0.021(3) 0.019(3) 0.005(2) 0.003(2) -0.003(2)
O7 0.031(3) 0.019(3) 0.025(3) 0.004(2) 0.006(2) 0.001(3)
C9 0.017(4) 0.037(5) 0.016(4) -0.004(4) 0.001(3) -0.005(4)
C10 0.030(4) 0.021(5) 0.020(4) -0.002(3) 0.003(3) -0.001(4)
C11 0.025(4) 0.030(5) 0.023(4) -0.010(4) 0.007(3) 0.000(4)
C12 0.031(4) 0.026(5) 0.024(4) 0.005(4) 0.002(3) 0.004(4)
C13 0.029(4) 0.027(5) 0.018(4) 0.000(3) 0.002(3) 0.000(4)
C14 0.033(5) 0.038(5) 0.029(4) 0.004(4) 0.021(4) 0.001(4)
C15 0.029(4) 0.026(5) 0.040(5) 0.007(4) 0.014(4) 0.005(4)
C16 0.036(5) 0.027(5) 0.029(4) 0.009(4) 0.005(4) -0.007(4)
O9 0.018(3) 0.024(3) 0.018(3) 0.000(2) 0.004(2) 0.001(2)
O10 0.024(3) 0.035(3) 0.022(3) 0.000(2) 0.002(2) -0.003(3)
C17 0.023(4) 0.016(4) 0.029(4) -0.002(3) 0.001(3) 0.003(3)
C18 0.018(4) 0.030(5) 0.029(4) 0.001(4) 0.000(3) 0.001(4)
C19 0.028(5) 0.083(8) 0.030(5) -0.004(5) 0.003(4) -0.004(5)
C20 0.026(5) 0.099(9) 0.035(5) 0.007(6) 0.001(4) -0.015(5)
C21 0.034(5) 0.063(7) 0.041(5) 0.002(5) 0.005(4) -0.003(5)
C22 0.043(6) 0.078(8) 0.029(5) 0.008(5) 0.020(4) 0.000(5)
C23 0.027(5) 0.063(7) 0.022(4) 0.002(4) 0.000(4) 0.001(4)
C24 0.034(5) 0.120(11) 0.055(6) 0.025(7) 0.014(5) 0.000(7)
C25 0.025(4) 0.022(5) 0.029(4) -0.001(4) 0.005(3) 0.008(4)
C26 0.029(4) 0.026(5) 0.022(4) 0.001(4) 0.004(3) -0.001(4)
C27 0.040(5) 0.039(5) 0.029(4) -0.016(4) 0.007(4) -0.005(5)
C28 0.046(6) 0.064(7) 0.041(5) -0.020(5) -0.006(4) -0.009(5)
C29 0.033(4) 0.035(5) 0.021(4) -0.004(4) 0.004(3) -0.004(4)
C30 0.036(5) 0.057(7) 0.023(4) -0.009(4) 0.004(4) 0.008(5)
C33 0.027(4) 0.026(5) 0.021(4) -0.009(3) -0.001(3) 0.001(4)
C34 0.023(4) 0.030(5) 0.029(4) -0.006(4) 0.007(3) 0.006(4)
C35 0.036(5) 0.027(5) 0.042(5) -0.006(4) 0.000(4) 0.002(4)
C36 0.070(7) 0.044(7) 0.070(7) 0.006(6) 0.015(6) 0.024(6)
Cl1 0.242(7) 0.190(7) 0.226(7) 0.026(6) -0.060(6) -0.022(6)
C71 0.101(15) 0.138(19) 0.39(4) 0.03(2) 0.076(19) -0.012(14)
Cl2 0.181(7) 0.339(12) 0.263(8) 0.040(8) 0.043(6) 0.004(7)

loop_
_atom_type_symbol
_atom_type_description
_atom_type_scat_dispersion_real
_atom_type_scat_dispersion_imag
_atom_type_scat_source
C C 0.0033 0.0016 'International Tables Vol C Tables 4.2.6.8 and 6.1.1.4'
H H 0.0000 0.0000 'International Tables Vol C Tables 4.2.6.8 and 6.1.1.4'
O O 0.0106 0.0060 'International Tables Vol C Tables 4.2.6.8 and 6.1.1.4'
Sn Sn -0.6537 1.4246 'International Tables Vol C Tables 4.2.6.8 and 6.1.1.4'
Cl Cl 0.1484 0.1585 'International Tables Vol C Tables 4.2.6.8 and 6.1.1.4'

loop_
_geom_angle_atom_site_label_1
_geom_angle_atom_site_label_2
_geom_angle_atom_site_label_3
_geom_angle
_geom_angle_site_symmetry_1
_geom_angle_site_symmetry_3
O1 Sn1 O3 103.42(18) . .
O1 Sn1 O2 77.97(18) . .
O3 Sn1 O2 77.93(18) . .
O1 Sn1 C25 98.8(2) . .
O3 Sn1 C25 104.0(2) . .
O2 Sn1 C25 176.6(2) . .
O1 Sn1 O4 163.06(18) . .
O3 Sn1 O4 84.79(18) . .
O2 Sn1 O4 89.54(18) . .
C25 Sn1 O4 93.5(2) . .
O1 Sn1 O9 89.00(18) . .
O3 Sn1 O9 156.80(19) . .
O2 Sn1 O9 85.79(18) . .
C25 Sn1 O9 93.2(2) . .
O4 Sn1 O9 78.60(18) . .
O1 Sn1 Sn2 39.86(13) . .
O3 Sn1 Sn2 99.59(12) . .
O2 Sn1 Sn2 39.96(13) . .
C25 Sn1 Sn2 136.6(2) . .
O4 Sn1 Sn2 124.78(13) . .
O9 Sn1 Sn2 77.33(12) . .
O1 Sn1 Sn3 99.33(13) . .
O3 Sn1 Sn3 39.84(13) . .
O2 Sn1 Sn3 39.83(13) . .
C25 Sn1 Sn3 142.7(2) . .
O4 Sn1 Sn3 77.34(13) . .
O9 Sn1 Sn3 119.48(13) . .
Sn2 Sn1 Sn3 72.845(17) . .
O2 Sn2 O1 77.96(18) . .
O2 Sn2 O3 105.73(18) . 3_666
O1 Sn2 O3 77.68(18) . 3_666
O2 Sn2 C29 106.6(3) . .
O1 Sn2 C29 172.4(2) . .
O3 Sn2 C29 95.2(2) 3_666 .
O2 Sn2 O10 85.22(18) . .
O1 Sn2 O10 89.69(18) . .
O3 Sn2 O10 160.9(2) 3_666 .
C29 Sn2 O10 96.6(2) . .
O2 Sn2 O7 156.48(18) . .
O1 Sn2 O7 86.40(18) . .
O3 Sn2 O7 87.67(19) 3_666 .
C29 Sn2 O7 90.9(3) . .
O10 Sn2 O7 77.15(19) . .
O2 Sn2 Sn1 40.19(13) . .
O1 Sn2 Sn1 39.63(13) . .
O3 Sn2 Sn1 100.61(12) 3_666 .
C29 Sn2 Sn1 146.1(2) . .
O10 Sn2 Sn1 77.45(13) . .
O7 Sn2 Sn1 119.29(13) . .
O2 Sn2 Sn3 101.18(12) . 3_666
O1 Sn2 Sn3 39.82(12) . 3_666
O3 Sn2 Sn3 39.85(13) 3_666 3_666
C29 Sn2 Sn3 132.6(2) . 3_666
O10 Sn2 Sn3 123.55(14) . 3_666
O7 Sn2 Sn3 76.56(13) . 3_666
Sn1 Sn2 Sn3 73.585(16) . 3_666
O2 Sn3 O3 77.71(18) . .
O2 Sn3 O1 103.48(18) . 3_666
O3 Sn3 O1 77.46(18) . 3_666
O2 Sn3 C33 99.2(2) . .
O3 Sn3 C33 175.0(2) . .
O1 Sn3 C33 99.6(2) 3_666 .
O2 Sn3 O6 160.32(17) . .
O3 Sn3 O6 88.65(18) . .
O1 Sn3 O6 87.03(18) 3_666 .
C33 Sn3 O6 95.3(2) . .
O2 Sn3 O5 86.72(18) . .
O3 Sn3 O5 87.02(18) . .
O1 Sn3 O5 158.95(17) 3_666 .
C33 Sn3 O5 96.8(2) . .
O6 Sn3 O5 78.37(18) . .
O2 Sn3 Sn1 39.90(12) . .
O3 Sn3 Sn1 39.54(13) . .
O1 Sn3 Sn1 98.91(13) 3_666 .
C33 Sn3 Sn1 138.3(2) . .
O6 Sn3 Sn1 122.76(13) . .
O5 Sn3 Sn1 76.98(14) . .
O2 Sn3 Sn2 99.75(13) . 3_666
O3 Sn3 Sn2 39.85(12) . 3_666
O1 Sn3 Sn2 39.58(12) 3_666 3_666
C33 Sn3 Sn2 138.20(19) . 3_666
O6 Sn3 Sn2 77.63(13) . 3_666
O5 Sn3 Sn2 121.18(13) . 3_666
Sn1 Sn3 Sn2 72.728(18) . 3_666
Sn1 O1 Sn2 100.5(2) . .
Sn1 O1 Sn3 134.2(2) . 3_666
Sn2 O1 Sn3 100.60(19) . 3_666
Sn2 O2 Sn3 131.4(2) . .
Sn2 O2 Sn1 99.9(2) . .
Sn3 O2 Sn1 100.27(18) . .
Sn1 O3 Sn3 100.61(19) . .
Sn1 O3 Sn2 131.8(2) . 3_666
Sn3 O3 Sn2 100.3(2) . 3_666
C1 O4 Sn1 130.0(5) . .
C1 O5 Sn3 129.4(5) . .
O4 C1 O5 125.8(7) . .
O4 C1 C2 117.0(7) . .
O5 C1 C2 117.1(7) . .
C3 C2 C7 118.7(7) . .
C3 C2 C1 120.9(8) . .
C7 C2 C1 120.4(7) . .
C2 C3 C4 120.5(8) . .
C5 C4 C3 120.9(8) . .
C4 C5 C6 118.2(8) . .
C4 C5 C8 120.2(9) . .
C6 C5 C8 121.6(9) . .
C5 C6 C7 122.6(9) . .
C2 C7 C6 119.1(8) . .
C9 O6 Sn3 130.1(5) . .
C9 O7 Sn2 131.5(5) 3_666 .
O6 C9 O7 124.2(7) . 3_666
O6 C9 C10 118.8(7) . .
O7 C9 C10 117.0(6) 3_666 .
C11 C10 C15 118.6(7) . .
C11 C10 C9 121.1(7) . .
C15 C10 C9 120.3(7) . .
C10 C11 C12 119.5(7) . .
C13 C12 C11 122.2(8) . .
C12 C13 C14 117.8(7) . .
C12 C13 C16 121.1(7) . .
C14 C13 C16 121.1(7) . .
C15 C14 C13 121.9(7) . .
C14 C15 C10 119.9(8) . .
C17 O9 Sn1 129.3(5) . .
C17 O10 Sn2 129.4(5) . .
O9 C17 O10 125.8(7) . .
O9 C17 C18 117.1(6) . .
O10 C17 C18 117.1(7) . .
C19 C18 C23 117.5(7) . .
C19 C18 C17 120.9(7) . .
C23 C18 C17 121.6(7) . .
C18 C19 C20 120.1(8) . .
C21 C20 C19 122.3(8) . .
C20 C21 C22 117.0(8) . .
C20 C21 C24 121.4(8) . .
C22 C21 C24 121.5(8) . .
C23 C22 C21 121.8(8) . .
C22 C23 C18 121.2(7) . .
C26 C25 Sn1 115.9(5) . .
C27 C26 C25 113.0(6) . .
C26 C27 C28 112.3(7) . .
C30 C29 Sn2 116.7(5) . .
C31' C30 C29 126(2) . .
C31' C30 C31 31.2(16) . .
C29 C30 C31 109.5(7) . .
C32 C31 C30 108.7(9) . .
C30 C31' C32' 114(2) . .
C34 C33 Sn3 117.4(5) . .
C35 C34 C33 112.8(6) . .
C34 C35 C36 113.1(7) . .
Cl2 C71 Cl1 101.1(14) . .

loop_
_geom_bond_atom_site_label_1
_geom_bond_atom_site_label_2
_geom_bond_distance
_geom_bond_site_symmetry_2
Sn1 O1 2.068(5) .
Sn1 O3 2.075(5) .
Sn1 O2 2.088(5) .
Sn1 C25 2.129(7) .
Sn1 O4 2.157(5) .
Sn1 O9 2.157(5) .
Sn1 Sn2 3.1885(7) .
Sn1 Sn3 3.2035(8) .
Sn2 O2 2.078(5) .
Sn2 O1 2.078(5) .
Sn2 O3 2.089(4) 3_666
Sn2 C29 2.123(7) .
Sn2 O10 2.152(5) .
Sn2 O7 2.168(5) .
Sn2 Sn3 3.2065(7) 3_666
Sn3 O2 2.085(5) .
Sn3 O3 2.088(5) .
Sn3 O1 2.089(5) 3_666
Sn3 C33 2.120(7) .
Sn3 O6 2.168(5) .
Sn3 O5 2.170(5) .
Sn3 Sn2 3.2065(7) 3_666
O1 Sn3 2.089(5) 3_666
O3 Sn2 2.089(4) 3_666
O4 C1 1.255(9) .
O5 C1 1.270(8) .
C1 C2 1.495(10) .
C2 C3 1.363(10) .
C2 C7 1.378(11) .
C3 C4 1.398(11) .
C4 C5 1.347(13) .
C5 C6 1.352(12) .
C5 C8 1.525(11) .
C6 C7 1.384(11) .
O6 C9 1.263(8) .
O7 C9 1.269(9) 3_666
C9 O7 1.269(9) 3_666
C9 C10 1.453(10) .
C10 C11 1.383(10) .
C10 C15 1.405(10) .
C11 C12 1.386(11) .
C12 C13 1.368(10) .
C13 C14 1.377(11) .
C13 C16 1.504(10) .
C14 C15 1.367(11) .
O9 C17 1.260(8) .
O10 C17 1.265(8) .
C17 C18 1.485(10) .
C18 C19 1.381(10) .
C18 C23 1.382(10) .
C19 C20 1.385(11) .
C20 C21 1.355(11) .
C21 C22 1.383(12) .
C21 C24 1.502(11) .
C22 C23 1.357(11) .
C25 C26 1.518(9) .
C26 C27 1.515(10) .
C27 C28 1.529(11) .
C29 C30 1.497(10) .
C30 C31' 1.49(2) .
C30 C31 1.535(12) .
C31 C32 1.529(14) .
C31' C32' 1.53(2) .
C33 C34 1.526(10) .
C34 C35 1.517(11) .
C35 C36 1.520(11) .
Cl1 C71 1.91(2) .
C71 Cl2 1.627(19) .

loop_
_geom_torsion_atom_site_label_1
_geom_torsion_atom_site_label_2
_geom_torsion_atom_site_label_3
_geom_torsion_atom_site_label_4
_geom_torsion
_geom_torsion_site_symmetry_1
_geom_torsion_site_symmetry_4
O1 Sn1 Sn2 O2 157.4(3) . .
O3 Sn1 Sn2 O2 57.9(2) . .
C25 Sn1 Sn2 O2 -179.8(3) . .
O4 Sn1 Sn2 O2 -32.4(2) . .
O9 Sn1 Sn2 O2 -98.7(2) . .
Sn3 Sn1 Sn2 O2 27.99(19) . .
O3 Sn1 Sn2 O1 -99.5(2) . .
O2 Sn1 Sn2 O1 -157.4(3) . .
C25 Sn1 Sn2 O1 22.9(3) . .
O4 Sn1 Sn2 O1 170.2(3) . .
O9 Sn1 Sn2 O1 104.0(2) . .
Sn3 Sn1 Sn2 O1 -129.4(2) . .
O1 Sn1 Sn2 O3 55.5(2) . 3_666
O3 Sn1 Sn2 O3 -44.0(3) . 3_666
O2 Sn1 Sn2 O3 -101.9(2) . 3_666
C25 Sn1 Sn2 O3 78.4(3) . 3_666
O4 Sn1 Sn2 O3 -134.3(2) . 3_666
O9 Sn1 Sn2 O3 159.5(2) . 3_666
Sn3 Sn1 Sn2 O3 -73.87(14) . 3_666
O1 Sn1 Sn2 C29 171.8(4) . .
O3 Sn1 Sn2 C29 72.3(4) . .
O2 Sn1 Sn2 C29 14.5(4) . .
C25 Sn1 Sn2 C29 -165.3(5) . .
O4 Sn1 Sn2 C29 -18.0(4) . .
O9 Sn1 Sn2 C29 -84.2(4) . .
Sn3 Sn1 Sn2 C29 42.4(4) . .
O1 Sn1 Sn2 O10 -105.1(3) . .
O3 Sn1 Sn2 O10 155.4(2) . .
O2 Sn1 Sn2 O10 97.6(2) . .
C25 Sn1 Sn2 O10 -82.2(3) . .
O4 Sn1 Sn2 O10 65.1(2) . .
O9 Sn1 Sn2 O10 -1.1(2) . .
Sn3 Sn1 Sn2 O10 125.54(15) . .
O1 Sn1 Sn2 O7 -37.8(3) . .
O3 Sn1 Sn2 O7 -137.3(2) . .
O2 Sn1 Sn2 O7 164.8(2) . .
C25 Sn1 Sn2 O7 -14.9(3) . .
O4 Sn1 Sn2 O7 132.4(2) . .
O9 Sn1 Sn2 O7 66.2(2) . .
Sn3 Sn1 Sn2 O7 -167.17(15) . .
O1 Sn1 Sn2 Sn3 25.9(2) . 3_666
O3 Sn1 Sn2 Sn3 -73.60(14) . 3_666
O2 Sn1 Sn2 Sn3 -131.46(19) . 3_666
C25 Sn1 Sn2 Sn3 48.8(3) . 3_666
O4 Sn1 Sn2 Sn3 -163.90(16) . 3_666
O9 Sn1 Sn2 Sn3 129.85(14) . 3_666
Sn3 Sn1 Sn2 Sn3 -103.473(17) . 3_666
O1 Sn1 Sn3 O2 -58.2(2) . .
O3 Sn1 Sn3 O2 -158.0(3) . .
C25 Sn1 Sn3 O2 -176.2(4) . .
O4 Sn1 Sn3 O2 104.9(2) . .
O9 Sn1 Sn3 O2 35.9(2) . .
Sn2 Sn1 Sn3 O2 -28.07(19) . .
O1 Sn1 Sn3 O3 99.8(2) . .
O2 Sn1 Sn3 O3 158.0(3) . .
C25 Sn1 Sn3 O3 -18.2(4) . .
O4 Sn1 Sn3 O3 -97.1(2) . .
O9 Sn1 Sn3 O3 -166.0(2) . .
Sn2 Sn1 Sn3 O3 130.0(2) . .
O1 Sn1 Sn3 O1 42.2(2) . 3_666
O3 Sn1 Sn3 O1 -57.6(2) . 3_666
O2 Sn1 Sn3 O1 100.4(2) . 3_666
C25 Sn1 Sn3 O1 -75.9(3) . 3_666
O4 Sn1 Sn3 O1 -154.76(18) . 3_666
O9 Sn1 Sn3 O1 136.32(19) . 3_666
Sn2 Sn1 Sn3 O1 72.31(12) . 3_666
O1 Sn1 Sn3 C33 -73.3(3) . .
O3 Sn1 Sn3 C33 -173.1(4) . .
O2 Sn1 Sn3 C33 -15.1(3) . .
C25 Sn1 Sn3 C33 168.6(4) . .
O4 Sn1 Sn3 C33 89.8(3) . .
O9 Sn1 Sn3 C33 20.8(3) . .
Sn2 Sn1 Sn3 C33 -43.2(3) . .
O1 Sn1 Sn3 O6 134.4(2) . .
O3 Sn1 Sn3 O6 34.6(2) . .
O2 Sn1 Sn3 O6 -167.4(2) . .
C25 Sn1 Sn3 O6 16.3(3) . .
O4 Sn1 Sn3 O6 -62.6(2) . .
O9 Sn1 Sn3 O6 -131.5(2) . .
Sn2 Sn1 Sn3 O6 164.52(15) . .
O1 Sn1 Sn3 O5 -158.87(18) . .
O3 Sn1 Sn3 O5 101.3(2) . .
O2 Sn1 Sn3 O5 -100.7(2) . .
C25 Sn1 Sn3 O5 83.1(3) . .
O4 Sn1 Sn3 O5 4.20(18) . .
O9 Sn1 Sn3 O5 -64.72(19) . .
Sn2 Sn1 Sn3 O5 -128.73(13) . .
O1 Sn1 Sn3 Sn2 72.20(13) . 3_666
O3 Sn1 Sn3 Sn2 -27.6(2) . 3_666
O2 Sn1 Sn3 Sn2 130.41(19) . 3_666
C25 Sn1 Sn3 Sn2 -45.8(3) . 3_666
O4 Sn1 Sn3 Sn2 -124.72(13) . 3_666
O9 Sn1 Sn3 Sn2 166.35(14) . 3_666
Sn2 Sn1 Sn3 Sn2 102.342(15) . 3_666
O3 Sn1 O1 Sn2 88.9(2) . .
O2 Sn1 O1 Sn2 14.64(18) . .
C25 Sn1 O1 Sn2 -164.3(2) . .
O4 Sn1 O1 Sn2 -28.6(7) . .
O9 Sn1 O1 Sn2 -71.3(2) . .
Sn3 Sn1 O1 Sn2 48.47(17) . .
O3 Sn1 O1 Sn3 -27.3(4) . 3_666
O2 Sn1 O1 Sn3 -101.6(3) . 3_666
C25 Sn1 O1 Sn3 79.5(4) . 3_666
O4 Sn1 O1 Sn3 -144.8(5) . 3_666
O9 Sn1 O1 Sn3 172.5(3) . 3_666
Sn2 Sn1 O1 Sn3 -116.2(4) . 3_666
Sn3 Sn1 O1 Sn3 -67.7(3) . 3_666
O2 Sn2 O1 Sn1 -14.72(18) . .
O3 Sn2 O1 Sn1 -124.0(2) 3_666 .
C29 Sn2 O1 Sn1 -142.9(19) . .
O10 Sn2 O1 Sn1 70.5(2) . .
O7 Sn2 O1 Sn1 147.6(2) . .
Sn3 Sn2 O1 Sn1 -139.1(3) 3_666 .
O2 Sn2 O1 Sn3 124.4(2) . 3_666
O3 Sn2 O1 Sn3 15.15(19) 3_666 3_666
C29 Sn2 O1 Sn3 -4(2) . 3_666
O10 Sn2 O1 Sn3 -150.4(2) . 3_666
O7 Sn2 O1 Sn3 -73.2(2) . 3_666
Sn1 Sn2 O1 Sn3 139.1(3) . 3_666
O1 Sn2 O2 Sn3 -98.7(3) . .
O3 Sn2 O2 Sn3 -25.4(3) 3_666 .
C29 Sn2 O2 Sn3 75.1(4) . .
O10 Sn2 O2 Sn3 170.6(3) . .
O7 Sn2 O2 Sn3 -148.1(4) . .
Sn1 Sn2 O2 Sn3 -113.2(4) . .
Sn3 Sn2 O2 Sn3 -66.1(3) 3_666 .
O1 Sn2 O2 Sn1 14.54(17) . .
O3 Sn2 O2 Sn1 87.9(2) 3_666 .
C29 Sn2 O2 Sn1 -171.7(2) . .
O10 Sn2 O2 Sn1 -76.2(2) . .
O7 Sn2 O2 Sn1 -34.9(5) . .
Sn3 Sn2 O2 Sn1 47.12(16) 3_666 .
O3 Sn3 O2 Sn2 99.0(3) . .
O1 Sn3 O2 Sn2 25.3(3) 3_666 .
C33 Sn3 O2 Sn2 -77.0(3) . .
O6 Sn3 O2 Sn2 146.0(4) . .
O5 Sn3 O2 Sn2 -173.4(3) . .
Sn1 Sn3 O2 Sn2 113.1(4) . .
Sn2 Sn3 O2 Sn2 65.5(3) 3_666 .
O3 Sn3 O2 Sn1 -14.11(17) . .
O1 Sn3 O2 Sn1 -87.8(2) 3_666 .
C33 Sn3 O2 Sn1 169.9(2) . .
O6 Sn3 O2 Sn1 33.0(6) . .
O5 Sn3 O2 Sn1 73.55(19) . .
Sn2 Sn3 O2 Sn1 -47.54(16) 3_666 .
O1 Sn1 O2 Sn2 -14.61(17) . .
O3 Sn1 O2 Sn2 -121.4(2) . .
C25 Sn1 O2 Sn2 3(4) . .
O4 Sn1 O2 Sn2 153.86(19) . .
O9 Sn1 O2 Sn2 75.26(19) . .
Sn3 Sn1 O2 Sn2 -135.6(3) . .
O1 Sn1 O2 Sn3 120.9(2) . .
O3 Sn1 O2 Sn3 14.19(18) . .
C25 Sn1 O2 Sn3 138(4) . .
O4 Sn1 O2 Sn3 -70.6(2) . .
O9 Sn1 O2 Sn3 -149.2(2) . .
Sn2 Sn1 O2 Sn3 135.6(3) . .
O1 Sn1 O3 Sn3 -88.5(2) . .
O2 Sn1 O3 Sn3 -14.19(18) . .
C25 Sn1 O3 Sn3 168.7(2) . .
O4 Sn1 O3 Sn3 76.5(2) . .
O9 Sn1 O3 Sn3 32.2(5) . .
Sn2 Sn1 O3 Sn3 -47.98(17) . .
O1 Sn1 O3 Sn2 25.8(3) . 3_666
O2 Sn1 O3 Sn2 100.1(3) . 3_666
C25 Sn1 O3 Sn2 -77.0(4) . 3_666
O4 Sn1 O3 Sn2 -169.2(3) . 3_666
O9 Sn1 O3 Sn2 146.5(4) . 3_666
Sn2 Sn1 O3 Sn2 66.3(3) . 3_666
Sn3 Sn1 O3 Sn2 114.3(4) . 3_666
O2 Sn3 O3 Sn1 14.22(18) . .
O1 Sn3 O3 Sn1 121.2(2) 3_666 .
C33 Sn3 O3 Sn1 67(3) . .
O6 Sn3 O3 Sn1 -151.5(2) . .
O5 Sn3 O3 Sn1 -73.1(2) . .
Sn2 Sn3 O3 Sn1 136.3(3) 3_666 .
O2 Sn3 O3 Sn2 -122.1(2) . 3_666
O1 Sn3 O3 Sn2 -15.08(18) 3_666 3_666
C33 Sn3 O3 Sn2 -70(3) . 3_666
O6 Sn3 O3 Sn2 72.2(2) . 3_666
O5 Sn3 O3 Sn2 150.6(2) . 3_666
Sn1 Sn3 O3 Sn2 -136.3(3) . 3_666
O1 Sn1 O4 C1 75.2(9) . .
O3 Sn1 O4 C1 -44.8(6) . .
O2 Sn1 O4 C1 33.1(6) . .
C25 Sn1 O4 C1 -148.6(6) . .
O9 Sn1 O4 C1 118.9(6) . .
Sn2 Sn1 O4 C1 53.2(6) . .
Sn3 Sn1 O4 C1 -5.2(6) . .
O2 Sn3 O5 C1 -45.6(6) . .
O3 Sn3 O5 C1 32.2(6) . .
O1 Sn3 O5 C1 74.5(8) 3_666 .
C33 Sn3 O5 C1 -144.5(6) . .
O6 Sn3 O5 C1 121.5(6) . .
Sn1 Sn3 O5 C1 -6.4(5) . .
Sn2 Sn3 O5 C1 53.8(6) 3_666 .
Sn1 O4 C1 O5 2.4(11) . .
Sn1 O4 C1 C2 179.9(4) . .
Sn3 O5 C1 O4 5.2(11) . .
Sn3 O5 C1 C2 -172.3(4) . .
O4 C1 C2 C3 1.1(11) . .
O5 C1 C2 C3 178.9(7) . .
O4 C1 C2 C7 178.7(7) . .
O5 C1 C2 C7 -3.6(11) . .
C7 C2 C3 C4 0.5(12) . .
C1 C2 C3 C4 178.1(7) . .
C2 C3 C4 C5 0.6(14) . .
C3 C4 C5 C6 -1.2(16) . .
C3 C4 C5 C8 177.0(8) . .
C4 C5 C6 C7 0.9(17) . .
C8 C5 C6 C7 -177.3(9) . .
C3 C2 C7 C6 -0.9(13) . .
C1 C2 C7 C6 -178.5(8) . .
C5 C6 C7 C2 0.2(16) . .
O2 Sn3 O6 C9 -84.7(8) . .
O3 Sn3 O6 C9 -39.0(6) . .
O1 Sn3 O6 C9 38.5(6) 3_666 .
C33 Sn3 O6 C9 137.9(6) . .
O5 Sn3 O6 C9 -126.3(6) . .
Sn1 Sn3 O6 C9 -60.2(6) . .
Sn2 Sn3 O6 C9 -0.4(5) 3_666 .
O2 Sn2 O7 C9 86.1(7) . 3_666
O1 Sn2 O7 C9 38.0(6) . 3_666
O3 Sn2 O7 C9 -39.8(6) 3_666 3_666
C29 Sn2 O7 C9 -134.9(6) . 3_666
O10 Sn2 O7 C9 128.5(6) . 3_666
Sn1 Sn2 O7 C9 61.1(6) . 3_666
Sn3 Sn2 O7 C9 -1.1(6) 3_666 3_666
Sn3 O6 C9 O7 1.3(10) . 3_666
Sn3 O6 C9 C10 -177.9(4) . .
O6 C9 C10 C11 -13.1(10) . .
O7 C9 C10 C11 167.7(6) 3_666 .
O6 C9 C10 C15 168.8(7) . .
O7 C9 C10 C15 -10.4(10) 3_666 .
C15 C10 C11 C12 0.0(11) . .
C9 C10 C11 C12 -178.2(7) . .
C10 C11 C12 C13 -0.2(11) . .
C11 C12 C13 C14 -1.1(12) . .
C11 C12 C13 C16 178.4(7) . .
C12 C13 C14 C15 2.7(12) . .
C16 C13 C14 C15 -176.7(7) . .
C13 C14 C15 C10 -3.0(13) . .
C11 C10 C15 C14 1.6(12) . .
C9 C10 C15 C14 179.8(7) . .
O1 Sn1 O9 C17 45.1(6) . .
O3 Sn1 O9 C17 -78.2(8) . .
O2 Sn1 O9 C17 -33.0(6) . .
C25 Sn1 O9 C17 143.8(6) . .
O4 Sn1 O9 C17 -123.3(6) . .
Sn2 Sn1 O9 C17 6.6(6) . .
Sn3 Sn1 O9 C17 -55.1(6) . .
O2 Sn2 O10 C17 36.5(6) . .
O1 Sn2 O10 C17 -41.5(6) . .
O3 Sn2 O10 C17 -89.6(8) 3_666 .
C29 Sn2 O10 C17 142.7(6) . .
O7 Sn2 O10 C17 -127.9(6) . .
Sn1 Sn2 O10 C17 -3.5(6) . .
Sn3 Sn2 O10 C17 -63.8(7) 3_666 .
Sn1 O9 C17 O10 -11.8(11) . .
Sn1 O9 C17 C18 168.4(5) . .
Sn2 O10 C17 O9 9.8(11) . .
Sn2 O10 C17 C18 -170.4(5) . .
O9 C17 C18 C19 -4.1(12) . .
O10 C17 C18 C19 176.1(8) . .
O9 C17 C18 C23 176.7(8) . .
O10 C17 C18 C23 -3.1(12) . .
C23 C18 C19 C20 1.5(14) . .
C17 C18 C19 C20 -177.7(9) . .
C18 C19 C20 C21 -0.8(17) . .
C19 C20 C21 C22 0.2(17) . .
C19 C20 C21 C24 -179.5(11) . .
C20 C21 C22 C23 -0.3(16) . .
C24 C21 C22 C23 179.4(11) . .
C21 C22 C23 C18 1.0(16) . .
C19 C18 C23 C22 -1.6(14) . .
C17 C18 C23 C22 177.6(9) . .
O1 Sn1 C25 C26 130.4(5) . .
O3 Sn1 C25 C26 -123.3(5) . .
O2 Sn1 C25 C26 113(4) . .
O4 Sn1 C25 C26 -37.8(6) . .
O9 Sn1 C25 C26 40.9(6) . .
Sn2 Sn1 C25 C26 115.8(5) . .
Sn3 Sn1 C25 C26 -111.4(5) . .
Sn1 C25 C26 C27 -174.1(5) . .
C25 C26 C27 C28 -173.1(7) . .
O2 Sn2 C29 C30 81.0(7) . .
O1 Sn2 C29 C30 -152.4(16) . .
O3 Sn2 C29 C30 -170.9(6) 3_666 .
O10 Sn2 C29 C30 -6.0(7) . .
O7 Sn2 C29 C30 -83.2(6) . .
Sn1 Sn2 C29 C30 71.3(8) . .
Sn3 Sn2 C29 C30 -155.7(5) 3_666 .
Sn2 C29 C30 C31' -52(2) . .
Sn2 C29 C30 C31 -81.5(9) . .
C31' C30 C31 C32 54(3) . .
C29 C30 C31 C32 -176.8(9) . .
C29 C30 C31' C32' -99(4) . .
C31 C30 C31' C32' -34(2) . .
O2 Sn3 C33 C34 -81.8(6) . .
O3 Sn3 C33 C34 -133(3) . .
O1 Sn3 C33 C34 172.7(5) 3_666 .
O6 Sn3 C33 C34 84.9(6) . .
O5 Sn3 C33 C34 6.0(6) . .
Sn1 Sn3 C33 C34 -72.0(6) . .
Sn2 Sn3 C33 C34 162.2(4) 3_666 .
Sn3 C33 C34 C35 -80.0(8) . .
C33 C34 C35 C36 178.7(7) . .
